data_7238271
loop_
_publ_author_name
'Ou, Yong-Cong'
'Liu, Wen-Ting'
'Leng, Ji-Dong'
'Lin, Zhuo-Jia'
'Tong, Ming-Liang'

_publ_section_title
;
 Coordination polymers of the conformation-flexible
 1,2,4,5-cyclohexanetetracarboxylate: synthesis, structures and
 transforming mechanism studies
;
_journal_issue 11
_journal_name_full CrystEngComm
_journal_page_first 3748
_journal_paper_doi 10.1039/c003764h
_journal_volume 12
_journal_year 2010
_chemical_formula_sum 'C25 H28 Co2 N3 O12'
_chemical_formula_weight 680.36
_space_group_IT_number 2
_space_group_name_Hall '-P 1'
_space_group_name_H-M_alt 'P -1'
_symmetry_cell_setting triclinic
_symmetry_space_group_name_H-M 'P -1'
_atom_sites_solution_hydrogens geom
_atom_sites_solution_primary direct
_atom_sites_solution_secondary difmap
_audit_creation_method SHELXL-97
_cell_angle_alpha 113.731(2)
_cell_angle_beta 94.737(3)
_cell_angle_gamma 101.552(2)
_cell_formula_units_Z 2
_cell_length_a 10.2183(13)
_cell_length_b 11.3812(14)
_cell_length_c 12.9323(16)
_cell_measurement_temperature 293(2)
_cell_volume 1326.4(3)
_computing_cell_refinement 'Bruker SMART (Bruker, 1998)'
_computing_data_collection 'Bruker SMART (Bruker, 1998)'
_computing_data_reduction 'Bruker SAINT + & SHELXTL (Bruker, 1998)'
_computing_molecular_graphics 'Bruker SHELXTL'
_computing_publication_material 'Bruker SHELXTL'
_computing_structure_refinement 'SHELXL-97 (Sheldrick, 1997)'
_computing_structure_solution 'SHELXS-97 (Sheldrick, 1990)'
_diffrn_ambient_temperature 293(2)
_diffrn_measured_fraction_theta_full 0.975
_diffrn_measured_fraction_theta_max 0.975
_diffrn_measurement_device_type 'Bruker SMART CCD area detector'
_diffrn_measurement_method 'phi and omega scans'
_diffrn_radiation_monochromator graphite
_diffrn_radiation_source 'fine-focus sealed tube'
_diffrn_radiation_type MoK\a
_diffrn_radiation_wavelength 0.71073
_diffrn_reflns_av_R_equivalents 0.0287
_diffrn_reflns_av_sigmaI/netI 0.0715
_diffrn_reflns_limit_h_max 12
_diffrn_reflns_limit_h_min -8
_diffrn_reflns_limit_k_max 12
_diffrn_reflns_limit_k_min -14
_diffrn_reflns_limit_l_max 15
_diffrn_reflns_limit_l_min -14
_diffrn_reflns_number 6937
_diffrn_reflns_theta_full 26.00
_diffrn_reflns_theta_max 26.00
_diffrn_reflns_theta_min 2.02
_exptl_absorpt_coefficient_mu 1.323
_exptl_absorpt_correction_T_max 0.9626
_exptl_absorpt_correction_T_min 0.8132
_exptl_absorpt_correction_type multi-scan
_exptl_absorpt_process_details 'SADABS (Bruker, 2002)'
_exptl_crystal_colour purple
_exptl_crystal_density_diffrn 1.704
_exptl_crystal_density_method 'not measured'
_exptl_crystal_F_000 698
_exptl_crystal_size_max 0.16
_exptl_crystal_size_mid 0.13
_exptl_crystal_size_min 0.03
_refine_diff_density_max 0.656
_refine_diff_density_min -0.487
_refine_diff_density_rms 0.099
_refine_ls_extinction_method none
_refine_ls_goodness_of_fit_ref 1.028
_refine_ls_hydrogen_treatment constr
_refine_ls_matrix_type full
_refine_ls_number_parameters 379
_refine_ls_number_reflns 5077
_refine_ls_number_restraints 12
_refine_ls_restrained_S_all 1.027
_refine_ls_R_factor_all 0.0755
_refine_ls_R_factor_gt 0.0553
_refine_ls_shift/su_max 0.000
_refine_ls_shift/su_mean 0.000
_refine_ls_structure_factor_coef Fsqd
_refine_ls_weighting_details 'calc w=1/[\s^2^(Fo^2^)+(0.0558P)^2^+0.6987P] where P=(Fo^2^+2Fc^2^)/3'
_refine_ls_weighting_scheme calc
_refine_ls_wR_factor_gt 0.1175
_refine_ls_wR_factor_ref 0.1288
_reflns_number_gt 3926
_reflns_number_total 5077
_reflns_threshold_expression >2sigma(I)
_cod_data_source_file c003764h.txt
_cod_data_source_block compound1
_cod_depositor_comments
;
The following automatic conversions were performed:

data item '_symmetry_cell_setting' value 'Triclinic' was changed to
'triclinic' in accordance with the
/home/saulius/struct/COD-crude-data/automatic-downloads/DataCite-retrospective/RSC/depositions/lib/dictionaries/cif_core.dic
dictionary named 'cif_core.dic' version 2.4.2 last updated on
2011-04-26.

Automatic conversion script
Id: cif_fix_values 6909 2019-04-08 15:41:33Z antanas 
;
_cod_original_sg_symbol_H-M P-1
_cod_database_code 7238271

loop_
_symmetry_equiv_pos_as_xyz
'x, y, z'
'-x, -y, -z'

loop_
_atom_site_label
_atom_site_type_symbol
_atom_site_fract_x
_atom_site_fract_y
_atom_site_fract_z
_atom_site_U_iso_or_equiv
_atom_site_adp_type
_atom_site_occupancy
_atom_site_symmetry_multiplicity
_atom_site_calc_flag
_atom_site_refinement_flags
Co1 Co 0.23584(5) 0.52095(5) 0.32737(5) 0.01855(16) Uani 1 1 d .
Co2 Co 0.29336(6) -0.01538(6) -0.11772(5) 0.02572(18) Uani 1 1 d .
O1 O 0.4560(3) 0.5637(3) 0.3500(2) 0.0259(7) Uani 1 1 d .
O2 O 0.3288(3) 0.4759(3) 0.1798(2) 0.0241(6) Uani 1 1 d .
O3 O 0.4445(3) 0.2348(3) 0.1409(3) 0.0344(8) Uani 1 1 d .
O4 O 0.3853(3) 0.1779(3) -0.0457(3) 0.0350(8) Uani 1 1 d .
O5 O 0.6946(3) 0.1209(3) 0.0059(3) 0.0333(8) Uani 1 1 d .
O6 O 0.7885(3) 0.2242(3) 0.1863(3) 0.0330(8) Uani 1 1 d .
O7 O 1.0369(3) 0.4581(3) 0.2360(2) 0.0220(6) Uani 1 1 d .
O8 O 0.9397(3) 0.5465(3) 0.3874(3) 0.0339(8) Uani 1 1 d .
O1W O 0.1884(3) 0.5938(3) 0.4917(2) 0.0278(7) Uani 1 1 d D
H1WA H 0.1052 0.5780 0.4621 0.033 Uiso 1 1 d RD
H1WB H 0.1919 0.5552 0.5360 0.033 Uiso 1 1 d RD
O2W O 0.1234(4) 0.0446(4) -0.0343(4) 0.0554(11) Uani 1 1 d D
H2WA H 0.1021 0.1139 -0.0316 0.067 Uiso 1 1 d RD
H2WB H 0.1413 0.0542 0.0345 0.067 Uiso 1 1 d RD
O3W O 0.4754(3) -0.0430(3) -0.1742(3) 0.0376(8) Uani 1 1 d D
H3WA H 0.4960 -0.1102 -0.1708 0.045 Uiso 1 1 d RD
H3WB H 0.5332 0.0273 -0.1265 0.045 Uiso 1 1 d RD
O4W O 0.1070(3) 0.3012(4) 0.0126(3) 0.0510(10) Uani 1 1 d D
H4WA H 0.1904 0.3409 0.0392 0.061 Uiso 1 1 d RD
H4WB H 0.0598 0.3368 0.0618 0.061 Uiso 1 1 d RD
N1 N 0.2385(3) 0.3366(3) 0.3326(3) 0.0237(8) Uani 1 1 d .
N2 N 0.2466(4) -0.2861(3) 0.3310(3) 0.0261(8) Uani 1 1 d .
N3 N 0.1984(4) -0.0051(4) -0.2642(3) 0.0283(8) Uani 1 1 d .
C1 C 0.5690(4) 0.5010(4) 0.1858(3) 0.0201(9) Uani 1 1 d .
H1A H 0.6002 0.5833 0.1773 0.024 Uiso 1 1 calc R
C2 C 0.5319(4) 0.3882(4) 0.0644(3) 0.0196(9) Uani 1 1 d .
H2A H 0.4756 0.4165 0.0184 0.024 Uiso 1 1 calc R
C3 C 0.6586(4) 0.3696(4) 0.0089(3) 0.0210(9) Uani 1 1 d .
H3A H 0.6328 0.2894 -0.0625 0.025 Uiso 1 1 calc R
H3B H 0.6908 0.4437 -0.0095 0.025 Uiso 1 1 calc R
C4 C 0.7759(4) 0.3598(4) 0.0855(4) 0.0205(9) Uani 1 1 d .
H4A H 0.8556 0.3660 0.0489 0.025 Uiso 1 1 calc R
C5 C 0.8105(4) 0.4804(4) 0.2023(3) 0.0185(8) Uani 1 1 d .
H5A H 0.8316 0.5579 0.1854 0.022 Uiso 1 1 calc R
C6 C 0.6866(4) 0.4924(4) 0.2615(4) 0.0226(9) Uani 1 1 d .
H6A H 0.6579 0.4158 0.2775 0.027 Uiso 1 1 calc R
H6B H 0.7113 0.5711 0.3341 0.027 Uiso 1 1 calc R
C7 C 0.4448(4) 0.5135(4) 0.2424(4) 0.0204(9) Uani 1 1 d .
C8 C 0.4473(4) 0.2569(4) 0.0549(4) 0.0213(9) Uani 1 1 d .
C9 C 0.7502(4) 0.2272(4) 0.0934(4) 0.0220(9) Uani 1 1 d .
C10 C 0.9371(4) 0.4931(4) 0.2813(4) 0.0210(9) Uani 1 1 d .
C11 C 0.1530(5) 0.2240(5) 0.2595(4) 0.0413(13) Uani 1 1 d .
H11A H 0.0852 0.2276 0.2091 0.050 Uiso 1 1 calc R
C12 C 0.1584(5) 0.1006(5) 0.2532(5) 0.0457(14) Uani 1 1 d .
H12A H 0.0963 0.0241 0.1991 0.055 Uiso 1 1 calc R
C13 C 0.2565(4) 0.0922(4) 0.3280(4) 0.0251(10) Uani 1 1 d .
C14 C 0.3429(5) 0.2094(5) 0.4065(5) 0.0384(12) Uani 1 1 d .
H14A H 0.4089 0.2096 0.4606 0.046 Uiso 1 1 calc R
C15 C 0.3307(5) 0.3269(4) 0.4043(4) 0.0370(12) Uani 1 1 d .
H15A H 0.3918 0.4049 0.4572 0.044 Uiso 1 1 calc R
C16 C 0.2596(4) -0.0394(4) 0.3266(4) 0.0254(10) Uani 1 1 d .
C17 C 0.1921(5) -0.1570(4) 0.2344(4) 0.0339(11) Uani 1 1 d .
H17A H 0.1493 -0.1560 0.1686 0.041 Uiso 1 1 calc R
C18 C 0.1879(5) -0.2759(4) 0.2396(4) 0.0323(11) Uani 1 1 d .
H18A H 0.1417 -0.3536 0.1760 0.039 Uiso 1 1 calc R
C19 C 0.3139(5) -0.1729(5) 0.4194(4) 0.0357(12) Uani 1 1 d .
H19A H 0.3571 -0.1773 0.4834 0.043 Uiso 1 1 calc R
C20 C 0.3233(5) -0.0485(4) 0.4215(4) 0.0365(12) Uani 1 1 d .
H20A H 0.3716 0.0278 0.4855 0.044 Uiso 1 1 calc R
C21 C 0.1291(6) -0.1166(5) -0.3539(4) 0.0413(13) Uani 1 1 d .
H21A H 0.1337 -0.1973 -0.3536 0.050 Uiso 1 1 calc R
C22 C 0.0510(6) -0.1189(5) -0.4472(4) 0.0426(13) Uani 1 1 d .
H22A H 0.0045 -0.1995 -0.5076 0.051 Uiso 1 1 calc R
C23 C 0.0420(4) -0.0003(4) -0.4506(4) 0.0269(10) Uani 1 1 d .
C24 C 0.1140(5) 0.1134(5) -0.3587(4) 0.0413(13) Uani 1 1 d .
H24A H 0.1119 0.1953 -0.3574 0.050 Uiso 1 1 calc R
C25 C 0.1898(5) 0.1087(5) -0.2676(4) 0.0442(13) Uani 1 1 d .
H25A H 0.2368 0.1882 -0.2062 0.053 Uiso 1 1 calc R

loop_
_atom_site_aniso_label
_atom_site_aniso_U_11
_atom_site_aniso_U_22
_atom_site_aniso_U_33
_atom_site_aniso_U_23
_atom_site_aniso_U_13
_atom_site_aniso_U_12
Co1 0.0166(3) 0.0167(3) 0.0249(3) 0.0106(3) 0.0039(2) 0.0060(2)
Co2 0.0276(3) 0.0196(3) 0.0273(4) 0.0114(3) -0.0059(3) 0.0023(3)
O1 0.0225(16) 0.0305(17) 0.0225(17) 0.0084(14) 0.0026(13) 0.0091(13)
O2 0.0155(14) 0.0269(16) 0.0286(17) 0.0105(14) 0.0020(12) 0.0067(12)
O3 0.049(2) 0.0275(17) 0.036(2) 0.0199(16) 0.0135(16) 0.0132(15)
O4 0.0357(19) 0.0237(17) 0.036(2) 0.0114(16) -0.0087(15) -0.0043(14)
O5 0.0407(19) 0.0202(16) 0.0325(19) 0.0065(15) -0.0011(15) 0.0074(14)
O6 0.0399(19) 0.0256(17) 0.0336(19) 0.0184(15) -0.0078(15) 0.0026(14)
O7 0.0152(14) 0.0221(15) 0.0279(17) 0.0094(13) 0.0027(12) 0.0064(12)
O8 0.0268(17) 0.049(2) 0.0210(18) 0.0091(16) 0.0032(13) 0.0134(15)
O1W 0.0311(17) 0.0325(17) 0.0232(17) 0.0134(14) 0.0049(13) 0.0121(14)
O2W 0.057(2) 0.046(2) 0.077(3) 0.033(2) 0.034(2) 0.019(2)
O3W 0.0316(18) 0.0321(18) 0.055(2) 0.0235(18) 0.0054(16) 0.0104(15)
O4W 0.037(2) 0.054(2) 0.044(2) 0.0054(19) -0.0006(17) 0.0105(18)
N1 0.0229(19) 0.0224(19) 0.028(2) 0.0129(17) 0.0014(16) 0.0077(15)
N2 0.027(2) 0.0205(19) 0.038(2) 0.0170(18) 0.0087(17) 0.0095(16)
N3 0.035(2) 0.028(2) 0.024(2) 0.0130(18) 0.0001(17) 0.0115(17)
C1 0.017(2) 0.020(2) 0.024(2) 0.0103(19) 0.0020(17) 0.0047(17)
C2 0.017(2) 0.022(2) 0.022(2) 0.0134(19) -0.0025(17) 0.0049(17)
C3 0.024(2) 0.021(2) 0.019(2) 0.0094(18) 0.0031(17) 0.0058(18)
C4 0.015(2) 0.023(2) 0.025(2) 0.0113(19) 0.0042(17) 0.0059(17)
C5 0.018(2) 0.016(2) 0.024(2) 0.0103(18) 0.0026(17) 0.0040(16)
C6 0.018(2) 0.024(2) 0.023(2) 0.0065(19) -0.0001(17) 0.0074(18)
C7 0.021(2) 0.016(2) 0.028(3) 0.0126(19) 0.0035(18) 0.0063(17)
C8 0.017(2) 0.020(2) 0.029(3) 0.011(2) 0.0041(18) 0.0085(17)
C9 0.013(2) 0.021(2) 0.029(3) 0.009(2) 0.0017(17) 0.0050(17)
C10 0.017(2) 0.016(2) 0.031(3) 0.0120(19) -0.0003(18) 0.0028(17)
C11 0.046(3) 0.031(3) 0.047(3) 0.022(3) -0.017(2) 0.008(2)
C12 0.054(3) 0.022(3) 0.055(4) 0.016(3) -0.013(3) 0.008(2)
C13 0.028(2) 0.017(2) 0.034(3) 0.013(2) 0.0059(19) 0.0080(18)
C14 0.037(3) 0.026(3) 0.050(3) 0.020(2) -0.014(2) 0.004(2)
C15 0.039(3) 0.021(2) 0.040(3) 0.009(2) -0.013(2) 0.003(2)
C16 0.025(2) 0.020(2) 0.037(3) 0.015(2) 0.0099(19) 0.0080(18)
C17 0.054(3) 0.025(2) 0.027(3) 0.015(2) 0.005(2) 0.013(2)
C18 0.044(3) 0.020(2) 0.032(3) 0.010(2) 0.006(2) 0.009(2)
C19 0.032(3) 0.030(3) 0.044(3) 0.019(2) -0.011(2) 0.007(2)
C20 0.036(3) 0.021(2) 0.047(3) 0.016(2) -0.013(2) 0.002(2)
C21 0.070(4) 0.030(3) 0.029(3) 0.013(2) -0.001(2) 0.025(3)
C22 0.071(4) 0.027(3) 0.024(3) 0.004(2) -0.010(2) 0.021(3)
C23 0.033(2) 0.030(2) 0.020(2) 0.011(2) 0.0048(19) 0.014(2)
C24 0.056(3) 0.024(3) 0.039(3) 0.015(2) -0.016(2) 0.005(2)
C25 0.059(3) 0.028(3) 0.036(3) 0.012(2) -0.015(2) 0.005(2)

loop_
_atom_type_symbol
_atom_type_description
_atom_type_scat_dispersion_real
_atom_type_scat_dispersion_imag
_atom_type_scat_source
C C 0.0033 0.0016 'International Tables Vol C Tables 4.2.6.8 and 6.1.1.4'
H H 0.0000 0.0000 'International Tables Vol C Tables 4.2.6.8 and 6.1.1.4'
N N 0.0061 0.0033 'International Tables Vol C Tables 4.2.6.8 and 6.1.1.4'
O O 0.0106 0.0060 'International Tables Vol C Tables 4.2.6.8 and 6.1.1.4'
Co Co 0.3494 0.9721 'International Tables Vol C Tables 4.2.6.8 and 6.1.1.4'

loop_
_geom_angle_atom_site_label_1
_geom_angle_atom_site_label_2
_geom_angle_atom_site_label_3
_geom_angle
_geom_angle_site_symmetry_1
_geom_angle_site_symmetry_3
O1W Co1 O7 97.05(11) . 1_455
O1W Co1 O2 166.89(12) . .
O7 Co1 O2 95.19(11) 1_455 .
O1W Co1 N1 90.61(12) . .
O7 Co1 N1 95.77(12) 1_455 .
O2 Co1 N1 92.81(12) . .
O1W Co1 N2 88.11(13) . 1_565
O7 Co1 N2 88.26(12) 1_455 1_565
O2 Co1 N2 87.60(12) . 1_565
N1 Co1 N2 175.90(14) . 1_565
O1W Co1 O1 106.49(11) . .
O7 Co1 O1 156.24(11) 1_455 .
O2 Co1 O1 61.09(11) . .
N1 Co1 O1 87.24(12) . .
N2 Co1 O1 89.39(12) 1_565 .
O1W Co1 C7 136.92(13) . .
O7 Co1 C7 125.87(13) 1_455 .
O2 Co1 C7 30.70(12) . .
N1 Co1 C7 88.64(12) . .
N2 Co1 C7 89.64(13) 1_565 .
O1 Co1 C7 30.45(12) . .
O4 Co2 O3W 85.95(13) . .
O4 Co2 N3 92.15(13) . .
O3W Co2 N3 96.99(13) . .
O4 Co2 O6 174.52(12) . 2_655
O3W Co2 O6 90.70(12) . 2_655
N3 Co2 O6 92.56(13) . 2_655
O4 Co2 O2W 85.41(13) . .
O3W Co2 O2W 170.27(14) . .
N3 Co2 O2W 87.78(15) . .
O6 Co2 O2W 97.57(13) 2_655 .
O4 Co2 O5 116.17(12) . 2_655
O3W Co2 O5 94.65(12) . 2_655
N3 Co2 O5 150.06(13) . 2_655
O6 Co2 O5 59.74(11) 2_655 2_655
O2W Co2 O5 85.19(13) . 2_655
O4 Co2 C9 145.90(14) . 2_655
O3W Co2 C9 91.91(12) . 2_655
N3 Co2 C9 121.84(14) . 2_655
O6 Co2 C9 29.75(12) 2_655 2_655
O2W Co2 C9 92.76(13) . 2_655
O5 Co2 C9 30.03(12) 2_655 2_655
C7 O1 Co1 88.5(2) . .
C7 O2 Co1 90.4(2) . .
C8 O4 Co2 132.4(3) . .
C9 O5 Co2 87.4(2) . 2_655
C9 O6 Co2 92.5(3) . 2_655
C10 O7 Co1 123.5(3) . 1_655
Co1 O1W H1WA 89.6 . .
Co1 O1W H1WB 123.8 . .
H1WA O1W H1WB 108.3 . .
Co2 O2W H2WA 120.0 . .
Co2 O2W H2WB 107.1 . .
H2WA O2W H2WB 107.3 . .
Co2 O3W H3WA 112.7 . .
Co2 O3W H3WB 102.7 . .
H3WA O3W H3WB 109.6 . .
H4WA O4W H4WB 109.2 . .
C15 N1 C11 115.9(4) . .
C15 N1 Co1 122.1(3) . .
C11 N1 Co1 121.9(3) . .
C19 N2 C18 116.4(4) . .
C19 N2 Co1 123.4(3) . 1_545
C18 N2 Co1 120.2(3) . 1_545
C25 N3 C21 116.7(4) . .
C25 N3 Co2 123.3(3) . .
C21 N3 Co2 119.5(3) . .
C7 C1 C6 112.2(3) . .
C7 C1 C2 111.2(3) . .
C6 C1 C2 113.6(3) . .
C7 C1 H1A 106.4 . .
C6 C1 H1A 106.4 . .
C2 C1 H1A 106.4 . .
C8 C2 C1 114.9(3) . .
C8 C2 C3 111.1(3) . .
C1 C2 C3 111.5(3) . .
C8 C2 H2A 106.2 . .
C1 C2 H2A 106.2 . .
C3 C2 H2A 106.2 . .
C4 C3 C2 113.9(3) . .
C4 C3 H3A 108.8 . .
C2 C3 H3A 108.8 . .
C4 C3 H3B 108.8 . .
C2 C3 H3B 108.8 . .
H3A C3 H3B 107.7 . .
C9 C4 C5 113.8(3) . .
C9 C4 C3 113.3(3) . .
C5 C4 C3 109.5(3) . .
C9 C4 H4A 106.6 . .
C5 C4 H4A 106.6 . .
C3 C4 H4A 106.6 . .
C10 C5 C4 115.1(3) . .
C10 C5 C6 112.9(3) . .
C4 C5 C6 111.6(3) . .
C10 C5 H5A 105.4 . .
C4 C5 H5A 105.4 . .
C6 C5 H5A 105.4 . .
C1 C6 C5 111.0(3) . .
C1 C6 H6A 109.4 . .
C5 C6 H6A 109.4 . .
C1 C6 H6B 109.4 . .
C5 C6 H6B 109.4 . .
H6A C6 H6B 108.0 . .
O1 C7 O2 119.8(4) . .
O1 C7 C1 121.1(4) . .
O2 C7 C1 119.1(4) . .
O1 C7 Co1 61.1(2) . .
O2 C7 Co1 58.9(2) . .
C1 C7 Co1 176.8(3) . .
O3 C8 O4 125.8(4) . .
O3 C8 C2 120.2(4) . .
O4 C8 C2 113.9(4) . .
O6 C9 O5 120.1(4) . .
O6 C9 C4 119.6(4) . .
O5 C9 C4 120.2(4) . .
O6 C9 Co2 57.7(2) . 2_655
O5 C9 Co2 62.5(2) . 2_655
C4 C9 Co2 176.8(3) . 2_655
O8 C10 O7 124.1(4) . .
O8 C10 C5 117.6(4) . .
O7 C10 C5 118.0(4) . .
N1 C11 C12 123.9(4) . .
N1 C11 H11A 118.1 . .
C12 C11 H11A 118.1 . .
C13 C12 C11 119.4(5) . .
C13 C12 H12A 120.3 . .
C11 C12 H12A 120.3 . .
C14 C13 C12 116.9(4) . .
C14 C13 C16 122.8(4) . .
C12 C13 C16 120.2(4) . .
C13 C14 C15 119.2(4) . .
C13 C14 H14A 120.4 . .
C15 C14 H14A 120.4 . .
N1 C15 C14 124.7(4) . .
N1 C15 H15A 117.7 . .
C14 C15 H15A 117.7 . .
C17 C16 C20 116.9(4) . .
C17 C16 C13 121.6(4) . .
C20 C16 C13 121.4(4) . .
C18 C17 C16 120.1(4) . .
C18 C17 H17A 119.9 . .
C16 C17 H17A 119.9 . .
N2 C18 C17 123.7(4) . .
N2 C18 H18A 118.2 . .
C17 C18 H18A 118.2 . .
N2 C19 C20 123.7(4) . .
N2 C19 H19A 118.2 . .
C20 C19 H19A 118.2 . .
C19 C20 C16 119.2(4) . .
C19 C20 H20A 120.4 . .
C16 C20 H20A 120.4 . .
N3 C21 C22 123.5(4) . .
N3 C21 H21A 118.2 . .
C22 C21 H21A 118.2 . .
C21 C22 C23 119.8(5) . .
C21 C22 H22A 120.1 . .
C23 C22 H22A 120.1 . .
C24 C23 C22 116.3(4) . .
C24 C23 C23 122.8(5) . 2_554
C22 C23 C23 120.9(5) . 2_554
C23 C24 C25 121.1(4) . .
C23 C24 H24A 119.5 . .
C25 C24 H24A 119.5 . .
N3 C25 C24 122.7(5) . .
N3 C25 H25A 118.6 . .
C24 C25 H25A 118.6 . .

loop_
_geom_bond_atom_site_label_1
_geom_bond_atom_site_label_2
_geom_bond_distance
_geom_bond_site_symmetry_2
Co1 O1W 2.086(3) .
Co1 O7 2.093(3) 1_455
Co1 O2 2.125(3) .
Co1 N1 2.131(3) .
Co1 N2 2.158(3) 1_565
Co1 O1 2.173(3) .
Co1 C7 2.482(4) .
Co2 O4 1.992(3) .
Co2 O3W 2.090(3) .
Co2 N3 2.113(3) .
Co2 O6 2.126(3) 2_655
Co2 O2W 2.199(3) .
Co2 O5 2.231(3) 2_655
Co2 C9 2.512(4) 2_655
O1 C7 1.258(5) .
O2 C7 1.267(5) .
O3 C8 1.237(5) .
O4 C8 1.263(5) .
O5 C9 1.259(5) .
O5 Co2 2.231(3) 2_655
O6 C9 1.248(5) .
O6 Co2 2.126(3) 2_655
O7 C10 1.271(5) .
O7 Co1 2.093(3) 1_655
O8 C10 1.253(5) .
O1W H1WA 0.8555 .
O1W H1WB 0.8520 .
O2W H2WA 0.8474 .
O2W H2WB 0.8500 .
O3W H3WA 0.8489 .
O3W H3WB 0.8502 .
O4W H4WA 0.8496 .
O4W H4WB 0.8511 .
N1 C15 1.318(5) .
N1 C11 1.319(6) .
N2 C19 1.331(6) .
N2 C18 1.338(6) .
N2 Co1 2.158(3) 1_545
N3 C25 1.333(6) .
N3 C21 1.334(6) .
C1 C7 1.520(5) .
C1 C6 1.530(5) .
C1 C2 1.530(6) .
C1 H1A 0.9800 .
C2 C8 1.521(5) .
C2 C3 1.542(5) .
C2 H2A 0.9800 .
C3 C4 1.542(5) .
C3 H3A 0.9700 .
C3 H3B 0.9700 .
C4 C9 1.525(5) .
C4 C5 1.529(6) .
C4 H4A 0.9800 .
C5 C10 1.526(5) .
C5 C6 1.534(5) .
C5 H5A 0.9800 .
C6 H6A 0.9700 .
C6 H6B 0.9700 .
C9 Co2 2.512(4) 2_655
C11 C12 1.387(6) .
C11 H11A 0.9300 .
C12 C13 1.379(6) .
C12 H12A 0.9300 .
C13 C14 1.371(6) .
C13 C16 1.497(5) .
C14 C15 1.380(6) .
C14 H14A 0.9300 .
C15 H15A 0.9300 .
C16 C17 1.378(6) .
C16 C20 1.392(6) .
C17 C18 1.373(6) .
C17 H17A 0.9300 .
C18 H18A 0.9300 .
C19 C20 1.389(6) .
C19 H19A 0.9300 .
C20 H20A 0.9300 .
C21 C22 1.378(6) .
C21 H21A 0.9300 .
C22 C23 1.389(6) .
C22 H22A 0.9300 .
C23 C24 1.366(6) .
C23 C23 1.482(8) 2_554
C24 C25 1.380(6) .
C24 H24A 0.9300 .
C25 H25A 0.9300 .

loop_
_geom_hbond_atom_site_label_D
_geom_hbond_atom_site_label_H
_geom_hbond_atom_site_label_A
_geom_hbond_distance_DH
_geom_hbond_distance_HA
_geom_hbond_distance_DA
_geom_hbond_angle_DHA
_geom_hbond_site_symmetry_A
O1W H1WA O8 0.86 1.77 2.622(4) 173.7 1_455
O1W H1WA O7 0.86 2.64 3.131(4) 117.8 1_455
O1W H1WB O8 0.85 2.16 2.866(4) 140.6 2_666
O2W H2WA O4W 0.85 1.96 2.777(5) 161.3 .
O2W H2WB O5 0.85 2.78 2.998(5) 96.8 2_655
O3W H3WA O3 0.85 1.81 2.652(4) 170.7 2_655
O3W H3WB O5 0.85 2.04 2.808(5) 150.6 .
O4W H4WA O2 0.85 2.03 2.773(4) 145.6 .
O4W H4WB O7 0.85 2.18 2.959(5) 152.2 1_455

loop_
_geom_torsion_atom_site_label_1
_geom_torsion_atom_site_label_2
_geom_torsion_atom_site_label_3
_geom_torsion_atom_site_label_4
_geom_torsion
_geom_torsion_site_symmetry_1
_geom_torsion_site_symmetry_4
O1W Co1 O1 C7 -178.2(2) . .
O7 Co1 O1 C7 -6.1(4) 1_455 .
O2 Co1 O1 C7 -2.7(2) . .
N1 Co1 O1 C7 92.0(2) . .
N2 Co1 O1 C7 -90.3(2) 1_565 .
O1W Co1 O2 C7 22.4(6) . .
O7 Co1 O2 C7 -178.6(2) 1_455 .
N1 Co1 O2 C7 -82.6(2) . .
N2 Co1 O2 C7 93.4(2) 1_565 .
O1 Co1 O2 C7 2.7(2) . .
O3W Co2 O4 C8 -96.1(4) . .
N3 Co2 O4 C8 167.0(4) . .
O6 Co2 O4 C8 -43.7(16) 2_655 .
O2W Co2 O4 C8 79.4(4) . .
O5 Co2 O4 C8 -2.9(4) 2_655 .
C9 Co2 O4 C8 -8.7(5) 2_655 .
O1W Co1 N1 C15 -66.5(4) . .
O7 Co1 N1 C15 -163.6(4) 1_455 .
O2 Co1 N1 C15 100.9(4) . .
N2 Co1 N1 C15 5(2) 1_565 .
O1 Co1 N1 C15 40.0(4) . .
C7 Co1 N1 C15 70.4(4) . .
O1W Co1 N1 C11 117.7(4) . .
O7 Co1 N1 C11 20.5(4) 1_455 .
O2 Co1 N1 C11 -75.0(4) . .
N2 Co1 N1 C11 -170.6(17) 1_565 .
O1 Co1 N1 C11 -135.8(4) . .
C7 Co1 N1 C11 -105.4(4) . .
O4 Co2 N3 C25 -15.4(4) . .
O3W Co2 N3 C25 -101.5(4) . .
O6 Co2 N3 C25 167.4(4) 2_655 .
O2W Co2 N3 C25 70.0(4) . .
O5 Co2 N3 C25 146.3(4) 2_655 .
C9 Co2 N3 C25 161.8(4) 2_655 .
O4 Co2 N3 C21 172.8(4) . .
O3W Co2 N3 C21 86.6(4) . .
O6 Co2 N3 C21 -4.4(4) 2_655 .
O2W Co2 N3 C21 -101.9(4) . .
O5 Co2 N3 C21 -25.5(5) 2_655 .
C9 Co2 N3 C21 -10.0(4) 2_655 .
C7 C1 C2 C8 -49.2(4) . .
C6 C1 C2 C8 78.5(4) . .
C7 C1 C2 C3 -176.7(3) . .
C6 C1 C2 C3 -49.1(4) . .
C8 C2 C3 C4 -79.6(4) . .
C1 C2 C3 C4 50.0(4) . .
C2 C3 C4 C9 74.1(4) . .
C2 C3 C4 C5 -54.1(4) . .
C9 C4 C5 C10 59.8(4) . .
C3 C4 C5 C10 -172.3(3) . .
C9 C4 C5 C6 -70.6(4) . .
C3 C4 C5 C6 57.3(4) . .
C7 C1 C6 C5 -179.8(3) . .
C2 C1 C6 C5 53.1(4) . .
C10 C5 C6 C1 171.1(3) . .
C4 C5 C6 C1 -57.4(4) . .
Co1 O1 C7 O2 4.6(4) . .
Co1 O1 C7 C1 -177.3(3) . .
Co1 O2 C7 O1 -4.8(4) . .
Co1 O2 C7 C1 177.2(3) . .
C6 C1 C7 O1 26.5(5) . .
C2 C1 C7 O1 154.9(3) . .
C6 C1 C7 O2 -155.5(4) . .
C2 C1 C7 O2 -27.1(5) . .
C6 C1 C7 Co1 -106(5) . .
C2 C1 C7 Co1 22(5) . .
O1W Co1 C7 O1 2.5(3) . .
O7 Co1 C7 O1 176.99(19) 1_455 .
O2 Co1 C7 O1 175.3(4) . .
N1 Co1 C7 O1 -86.9(2) . .
N2 Co1 C7 O1 89.4(2) 1_565 .
O1W Co1 C7 O2 -172.7(2) . .
O7 Co1 C7 O2 1.7(3) 1_455 .
N1 Co1 C7 O2 97.8(2) . .
N2 Co1 C7 O2 -85.9(2) 1_565 .
O1 Co1 C7 O2 -175.3(4) . .
O1W Co1 C7 C1 137(5) . .
O7 Co1 C7 C1 -49(5) 1_455 .
O2 Co1 C7 C1 -51(5) . .
N1 Co1 C7 C1 47(5) . .
N2 Co1 C7 C1 -137(5) 1_565 .
O1 Co1 C7 C1 134(5) . .
Co2 O4 C8 O3 -13.9(6) . .
Co2 O4 C8 C2 165.4(3) . .
C1 C2 C8 O3 -19.9(5) . .
C3 C2 C8 O3 107.8(4) . .
C1 C2 C8 O4 160.7(3) . .
C3 C2 C8 O4 -71.6(4) . .
Co2 O6 C9 O5 -4.2(4) 2_655 .
Co2 O6 C9 C4 178.0(3) 2_655 .
Co2 O5 C9 O6 4.0(4) 2_655 .
Co2 O5 C9 C4 -178.2(3) 2_655 .
C5 C4 C9 O6 -16.6(5) . .
C3 C4 C9 O6 -142.6(4) . .
C5 C4 C9 O5 165.5(3) . .
C3 C4 C9 O5 39.6(5) . .
C5 C4 C9 Co2 16(5) . 2_655
C3 C4 C9 Co2 -110(5) . 2_655
Co1 O7 C10 O8 -14.5(5) 1_655 .
Co1 O7 C10 C5 160.0(3) 1_655 .
C4 C5 C10 O8 -149.1(4) . .
C6 C5 C10 O8 -19.3(5) . .
C4 C5 C10 O7 36.1(5) . .
C6 C5 C10 O7 165.9(3) . .
C15 N1 C11 C12 -1.8(8) . .
Co1 N1 C11 C12 174.3(4) . .
N1 C11 C12 C13 1.0(8) . .
C11 C12 C13 C14 1.1(8) . .
C11 C12 C13 C16 176.9(5) . .
C12 C13 C14 C15 -2.2(7) . .
C16 C13 C14 C15 -177.9(4) . .
C11 N1 C15 C14 0.5(7) . .
Co1 N1 C15 C14 -175.6(4) . .
C13 C14 C15 N1 1.6(8) . .
C14 C13 C16 C17 -166.7(5) . .
C12 C13 C16 C17 17.7(7) . .
C14 C13 C16 C20 17.6(7) . .
C12 C13 C16 C20 -158.0(5) . .
C20 C16 C17 C18 1.1(7) . .
C13 C16 C17 C18 -174.8(4) . .
C19 N2 C18 C17 -1.2(7) . .
Co1 N2 C18 C17 -178.9(4) 1_545 .
C16 C17 C18 N2 0.1(7) . .
C18 N2 C19 C20 1.2(7) . .
Co1 N2 C19 C20 178.8(4) 1_545 .
N2 C19 C20 C16 0.0(8) . .
C17 C16 C20 C19 -1.1(7) . .
C13 C16 C20 C19 174.8(4) . .
C25 N3 C21 C22 -0.2(8) . .
Co2 N3 C21 C22 172.2(4) . .
N3 C21 C22 C23 0.1(8) . .
C21 C22 C23 C24 0.3(7) . .
C21 C22 C23 C23 -179.6(5) . 2_554
C22 C23 C24 C25 -0.7(8) . .
C23 C23 C24 C25 179.3(5) 2_554 .
C21 N3 C25 C24 -0.1(8) . .
Co2 N3 C25 C24 -172.2(4) . .
C23 C24 C25 N3 0.6(9) . .
